data_2021747
loop_
_publ_author_name
'Zhou, Lian'
'Shi, Pei-Dong'
'Guo, Xiao-Kun'
'Feng, Xiu-Cun'
'Wang, Lin-Lin'
'Zhang, Jun'

_publ_section_title
;
 A new lanthanum coordination polymer built from a semi-rigid tripodal
 carboxylic acid ligand: synthesis, crystal structure and properties
;
_journal_coeditor_code YP3192
_journal_issue 9
_journal_name_full 'Acta Crystallographica Section C'
_journal_page_first
;
;
_journal_paper_doi 10.1107/S2053229619011240
_journal_volume 75
_journal_year 2019
_chemical_formula_iupac '[La (C33 H27 O9) (C3 H7 N O)2], 4C3 H7 N O, 0.25H2 O'
_chemical_formula_moiety 'C39 H41 La N2 O11, 4(C3 H7 N O), 0.25(H2 O)'
_chemical_formula_sum 'C51 H69.5 La N6 O15.25'
_chemical_formula_weight 1149.53
_chemical_name_systematic
;Poly[[bis(dimethylformamide)(\m~6~-4,4',4''-{[(2,4,6-trimethylbenzene-1,3,5-triyl)tris(methylene)]tris(oxy)}tribenzoato)lanthanum(III)]
dimethylformamide tetrasolvate 0.25-hydrate]
;
_space_group_crystal_system triclinic
_space_group_IT_number 2
_space_group_name_Hall '-P 1'
_space_group_name_H-M_alt 'P -1'
_symmetry_space_group_name_Hall '-P 1'
_symmetry_space_group_name_H-M 'P -1'
_atom_sites_solution_hydrogens mixed
_audit_creation_method
;
Olex2 1.2-beta
(compiled 2018.05.29 svn.r3508 for OlexSys, GUI svn.r5506)
;
_cell_angle_alpha 77.482(3)
_cell_angle_beta 73.859(3)
_cell_angle_gamma 85.101(2)
_cell_formula_units_Z 2
_cell_length_a 12.947(3)
_cell_length_b 13.889(3)
_cell_length_c 16.2890(11)
_cell_measurement_reflns_used 1570
_cell_measurement_temperature 291(2)
_cell_measurement_theta_max 20.458
_cell_measurement_theta_min 2.197
_cell_volume 2745.8(9)
_computing_cell_refinement
;
SAINT (Bruker, 2009)
;
_computing_data_collection
;
APEX2 (Bruker, 2009)
;
_computing_data_reduction
;
SAINT (Bruker, 2009)
;
_computing_molecular_graphics
;
OLEX2 (Dolomanov <i>et al.</i>, 2009)
;
_computing_publication_material
;
OLEX2 (Dolomanov <i>et al.</i>, 2009)
;
_computing_structure_refinement
;
SHELXL2018 (Sheldrick, 2015)
;
_computing_structure_solution
;
SHELXS97 (Sheldrick, 2008)
;
_diffrn_ambient_temperature 291.15
_diffrn_detector 'Bruker APEXII area detector'
_diffrn_detector_area_resol_mean 7.9
_diffrn_measured_fraction_theta_full 0.992
_diffrn_measured_fraction_theta_max 0.991
_diffrn_measurement_device 'three-circle diffractometer'
_diffrn_measurement_device_type 'Bruker SMART APEXII area detector'
_diffrn_measurement_method '\w and \f scans'
_diffrn_radiation_monochromator 'mirror optics'
_diffrn_radiation_probe x-ray
_diffrn_radiation_type MoK\a
_diffrn_radiation_wavelength 0.71073
_diffrn_reflns_av_R_equivalents 0.0257
_diffrn_reflns_av_unetI/netI 0.0954
_diffrn_reflns_limit_h_max 10
_diffrn_reflns_limit_h_min -16
_diffrn_reflns_limit_k_max 17
_diffrn_reflns_limit_k_min -17
_diffrn_reflns_limit_l_max 20
_diffrn_reflns_limit_l_min -20
_diffrn_reflns_number 23526
_diffrn_reflns_theta_full 25.242
_diffrn_reflns_theta_max 26.999
_diffrn_reflns_theta_min 1.502
_diffrn_source 'microfocus sealed X-ray tube'
_exptl_absorpt_coefficient_mu 0.848
_exptl_absorpt_correction_T_max 0.8354
_exptl_absorpt_correction_T_min 0.7972
_exptl_absorpt_correction_type multi-scan
_exptl_absorpt_process_details
;
(SADABS; Bruker, 2008)
;
_exptl_crystal_colour colourless
_exptl_crystal_density_diffrn 1.390
_exptl_crystal_density_method 'not measured'
_exptl_crystal_description block
_exptl_crystal_F_000 1193
_exptl_crystal_size_max 0.28
_exptl_crystal_size_mid 0.24
_exptl_crystal_size_min 0.22
_refine_diff_density_max 0.847
_refine_diff_density_min -0.685
_refine_ls_extinction_method none
_refine_ls_goodness_of_fit_ref 1.014
_refine_ls_hydrogen_treatment constr
_refine_ls_matrix_type full
_refine_ls_number_parameters 680
_refine_ls_number_reflns 11881
_refine_ls_number_restraints 0
_refine_ls_restrained_S_all 1.014
_refine_ls_R_factor_all 0.0698
_refine_ls_R_factor_gt 0.0599
_refine_ls_shift/su_max 0.001
_refine_ls_shift/su_mean 0.000
_refine_ls_structure_factor_coef Fsqd
_refine_ls_weighting_details 'w=1/[\s^2^(Fo^2^)+(0.0890P)^2^] where P=(Fo^2^+2Fc^2^)/3'
_refine_ls_weighting_scheme calc
_refine_ls_wR_factor_gt 0.1450
_refine_ls_wR_factor_ref 0.1470
_reflns_number_gt 8526
_reflns_number_total 11881
_reflns_threshold_expression 'I > 2\s(I)'
_cod_data_source_file yp3192sup1.cif
_cod_data_source_block I
_cod_original_formula_sum 'C51 H69.50 La N6 O15.25'
_cod_database_code 2021747
_shelx_space_group_comment
;
The symmetry employed for this shelxl refinement is uniquely defined
by the following loop, which should always be used as a source of
symmetry information in preference to the above space-group names.
They are only intended as comments.
;
_shelx_estimated_absorpt_t_min 0.797
_shelx_estimated_absorpt_t_max 0.835

loop_
_space_group_symop_operation_xyz
'x, y, z'
'-x, -y, -z'

loop_
_atom_site_type_symbol
_atom_site_label
_atom_site_fract_x
_atom_site_fract_y
_atom_site_fract_z
_atom_site_U_iso_or_equiv
_atom_site_adp_type
_atom_site_calc_flag
_atom_site_occupancy
C C1 1.0715(4) 0.4752(3) 0.0866(3) 0.0391(11) Uani d 1
C C2 1.1349(4) 0.4096(3) 0.0359(3) 0.0421(12) Uani d 1
C C3 1.2367(4) 0.4331(4) -0.0117(3) 0.0427(12) Uani d 1
C C4 1.2833(4) 0.5219(3) -0.0121(3) 0.0403(12) Uani d 1
C C5 1.2199(4) 0.5841(3) 0.0414(3) 0.0401(12) Uani d 1
C C6 1.1186(4) 0.5609(3) 0.0930(3) 0.0399(11) Uani d 1
C C7 1.0835(4) 0.3143(3) 0.0362(3) 0.0430(12) Uani d 1
H H7A 1.033377 0.328992 0.001182 0.065 Uiso calc 1
H H7B 1.046444 0.284933 0.094966 0.065 Uiso calc 1
H H7C 1.138492 0.269244 0.012704 0.065 Uiso calc 1
C C8 1.3950(4) 0.5461(4) -0.0668(3) 0.0424(12) Uani d 1
H H8A 1.397916 0.557328 -0.127924 0.064 Uiso d 1
H H8B 1.416396 0.604538 -0.054204 0.064 Uiso d 1
H H8C 1.442336 0.492008 -0.053184 0.064 Uiso d 1
C C9 1.0582(5) 0.6285(3) 0.1559(3) 0.0449(12) Uani d 1
H H9A 0.988732 0.602390 0.187244 0.067 Uiso calc 1
H H9B 1.098764 0.631373 0.196485 0.067 Uiso calc 1
H H9C 1.049749 0.693572 0.123121 0.067 Uiso calc 1
C C10 0.9538(4) 0.4562(4) 0.1352(3) 0.0444(12) Uani d 1
H H10A 0.917753 0.516415 0.150618 0.053 Uiso calc 1
H H10B 0.917486 0.433202 0.098643 0.053 Uiso calc 1
C C11 0.8593(4) 0.3311(3) 0.2501(3) 0.0421(12) Uani d 1
C C12 0.8623(4) 0.2535(3) 0.3201(3) 0.0416(12) Uani d 1
H H12 0.924563 0.240106 0.338930 0.050 Uiso calc 1
C C13 0.7725(5) 0.1965(3) 0.3616(4) 0.0471(13) Uani d 1
H H13 0.774761 0.144618 0.408071 0.057 Uiso calc 1
C C14 0.6797(4) 0.2163(3) 0.3341(3) 0.0417(12) Uani d 1
C C15 0.6774(4) 0.2956(3) 0.2640(3) 0.0404(12) Uani d 1
H H15 0.614918 0.310336 0.245662 0.048 Uiso calc 1
C C16 0.7675(5) 0.3514(4) 0.2225(4) 0.0480(13) Uani d 1
H H16 0.765800 0.403007 0.175667 0.058 Uiso calc 1
C C17 0.5842(4) 0.1541(3) 0.3759(3) 0.0368(11) Uani d 1
C C18 0.6982(5) -0.3621(4) 0.0673(3) 0.0426(12) Uani d 1
H H18A 0.706952 -0.294479 0.035211 0.051 Uiso calc 1
H H18B 0.622351 -0.377038 0.084915 0.051 Uiso calc 1
C C19 0.7029(4) -0.3092(4) 0.1979(3) 0.0430(12) Uani d 1
C C20 0.6255(4) -0.2408(3) 0.1849(3) 0.0415(12) Uani d 1
H H20 0.594043 -0.237494 0.139490 0.050 Uiso calc 1
C C21 0.5931(4) -0.1734(3) 0.2432(3) 0.0398(11) Uani d 1
H H21 0.541965 -0.123621 0.235035 0.048 Uiso calc 1
C C22 0.6393(4) -0.1834(3) 0.3121(3) 0.0365(11) Uani d 1
C C23 0.7182(4) -0.2571(3) 0.3224(3) 0.0383(11) Uani d 1
H H23 0.748673 -0.263156 0.368717 0.046 Uiso calc 1
C C24 0.7528(4) -0.3229(4) 0.2634(3) 0.0414(11) Uani d 1
H H24 0.805556 -0.371755 0.269098 0.050 Uiso calc 1
C C25 0.6009(4) -0.1188(3) 0.3770(3) 0.0348(11) Uani d 1
C C26 0.2671(4) -0.3217(3) 0.0507(3) 0.0442(12) Uani d 1
H H26A 0.321265 -0.295242 -0.002269 0.053 Uiso calc 1
H H26B 0.210957 -0.271659 0.062253 0.053 Uiso calc 1
C C27 0.3182(4) -0.2829(3) 0.1701(3) 0.0426(12) Uani d 1
C C28 0.3322(4) -0.3185(4) 0.2515(3) 0.0474(13) Uani d 1
H H28 0.342725 -0.385866 0.270417 0.057 Uiso calc 1
C C29 0.3306(4) -0.2520(3) 0.3070(3) 0.0436(12) Uani d 1
H H29 0.341147 -0.275873 0.362090 0.052 Uiso calc 1
C C30 0.3136(4) -0.1519(3) 0.2796(3) 0.0438(12) Uani d 1
C C31 0.3020(4) -0.1179(4) 0.1986(3) 0.0447(13) Uani d 1
H H31 0.294210 -0.050238 0.179449 0.054 Uiso calc 1
C C32 0.3011(4) -0.1810(3) 0.1422(3) 0.0399(12) Uani d 1
H H32 0.289552 -0.156038 0.087572 0.048 Uiso calc 1
C C33 0.3140(4) -0.0848(4) 0.3371(3) 0.0415(12) Uani d 1
C C34 0.3016(5) 0.2692(3) 0.3356(3) 0.0450(12) Uani d 1
H H34 0.349794 0.307305 0.346782 0.054 Uiso calc 1
C C35 0.3089(5) 0.3961(4) 0.2005(4) 0.0516(14) Uani d 1
H H35A 0.355134 0.426569 0.223790 0.077 Uiso calc 1
H H35B 0.249000 0.439880 0.193582 0.077 Uiso calc 1
H H35C 0.348311 0.382206 0.144832 0.077 Uiso calc 1
C C36 0.1922(5) 0.2480(4) 0.2360(4) 0.0552(15) Uani d 1
H H36A 0.229746 0.194063 0.211005 0.083 Uiso calc 1
H H36B 0.161815 0.291673 0.193948 0.083 Uiso calc 1
H H36C 0.135817 0.222856 0.286748 0.083 Uiso calc 1
C C37 0.1259(4) 0.0936(3) 0.5647(3) 0.0423(12) Uani d 1
H H37 0.157946 0.153881 0.555189 0.051 Uiso calc 1
C C38 -0.0344(5) 0.1619(4) 0.6638(4) 0.0555(15) Uani d 1
H H38A 0.017366 0.195912 0.678486 0.083 Uiso calc 1
H H38B -0.085966 0.132299 0.716280 0.083 Uiso calc 1
H H38C -0.070726 0.207944 0.627357 0.083 Uiso calc 1
C C39 -0.0381(5) -0.0087(4) 0.6262(4) 0.0543(15) Uani d 1
H H39A -0.090058 0.005751 0.592787 0.081 Uiso calc 1
H H39B -0.074274 -0.030976 0.686653 0.081 Uiso calc 1
H H39C 0.011386 -0.059391 0.605831 0.081 Uiso calc 1
C C40 0.8626(5) 0.1240(4) 0.0782(4) 0.0574(16) Uani d 1
H H40 0.840441 0.178366 0.104204 0.069 Uiso calc 1
C C41 0.8587(5) -0.0633(4) 0.0990(4) 0.0539(15) Uani d 1
H H41A 0.928190 -0.094759 0.095917 0.081 Uiso calc 1
H H41B 0.845981 -0.049727 0.042169 0.081 Uiso calc 1
H H41C 0.804359 -0.106022 0.139080 0.081 Uiso calc 1
C C42 0.8305(5) 0.0269(4) 0.2244(4) 0.0579(16) Uani d 1
H H42A 0.754608 0.019431 0.250299 0.087 Uiso calc 1
H H42B 0.852263 0.086973 0.234061 0.087 Uiso calc 1
H H42C 0.868861 -0.028040 0.250450 0.087 Uiso calc 1
C C43 0.4718(5) 0.1860(4) 0.0251(4) 0.0561(15) Uani d 1
H H43 0.423260 0.168739 -0.001618 0.067 Uiso calc 1
C C44 0.5734(6) 0.0137(4) 0.0741(4) 0.0633(16) Uani d 1
H H44A 0.609622 -0.004536 0.119453 0.095 Uiso calc 1
H H44B 0.624080 0.012819 0.018587 0.095 Uiso calc 1
H H44C 0.517832 -0.032223 0.083752 0.095 Uiso calc 1
C C45 0.5315(5) 0.1601(4) 0.1496(4) 0.0561(15) Uani d 1
H H45A 0.493808 0.222819 0.146471 0.084 Uiso calc 1
H H45B 0.605532 0.169154 0.145665 0.084 Uiso calc 1
H H45C 0.499384 0.117213 0.203961 0.084 Uiso calc 1
C C46 0.1367(5) 0.4051(4) 0.5044(4) 0.0530(14) Uani d 1
H H46 0.201151 0.438383 0.485630 0.064 Uiso calc 1
C C47 0.0808(6) 0.4868(4) 0.3612(4) 0.0585(15) Uani d 1
H H47A 0.136321 0.533666 0.348479 0.088 Uiso calc 1
H H47B 0.012407 0.520933 0.366149 0.088 Uiso calc 1
H H47C 0.094570 0.450687 0.315098 0.088 Uiso calc 1
C C48 -0.0081(5) 0.3434(4) 0.4668(4) 0.0604(16) Uani d 1
H H48A -0.044132 0.355106 0.421188 0.091 Uiso calc 1
H H48B -0.058968 0.350202 0.520845 0.091 Uiso calc 1
H H48C 0.023022 0.277825 0.472327 0.091 Uiso calc 1
C C49 0.5183(5) 0.4737(4) 0.3611(4) 0.0491(14) Uani d 1
H H49 0.561414 0.522246 0.320952 0.059 Uiso calc 1
C C50 0.4953(4) 0.3376(3) 0.4928(3) 0.0427(12) Uani d 1
H H50A 0.446913 0.363231 0.539867 0.064 Uiso calc 1
H H50B 0.544376 0.290259 0.515145 0.064 Uiso calc 1
H H50C 0.454977 0.306182 0.465051 0.064 Uiso calc 1
C C51 0.6629(5) 0.4404(4) 0.4334(3) 0.0491(13) Uani d 1
H H51A 0.692281 0.493431 0.385917 0.074 Uiso calc 1
H H51B 0.709287 0.382976 0.429115 0.074 Uiso calc 1
H H51C 0.657144 0.459549 0.487730 0.074 Uiso calc 1
La La1 0.37578(2) 0.03871(2) 0.44013(2) 0.02861(10) Uani d 1
N N1 0.2689(4) 0.3027(3) 0.2612(3) 0.0505(12) Uani d 1
N N2 0.0222(4) 0.0826(3) 0.6156(3) 0.0492(11) Uani d 1
N N3 0.8547(5) 0.0306(3) 0.1294(3) 0.0622(14) Uani d 1
N N4 0.5249(4) 0.1146(3) 0.0748(3) 0.0559(13) Uani d 1
N N5 0.0796(4) 0.4174(3) 0.4445(3) 0.0589(13) Uani d 1
N N6 0.5556(4) 0.4180(3) 0.4293(3) 0.0506(12) Uani d 1
O O1 0.9516(3) 0.3821(2) 0.2128(2) 0.0431(8) Uani d 1
O O2 0.5047(3) 0.1692(2) 0.3440(2) 0.0421(8) Uani d 1
O O3 0.5798(2) 0.0907(2) 0.44560(19) 0.0302(7) Uani d 1
O O4 0.7405(3) -0.3769(2) 0.1419(2) 0.0442(8) Uani d 1
O O5 0.5289(3) -0.0539(2) 0.3638(2) 0.0400(8) Uani d 1
O O6 0.6423(2) -0.12618(19) 0.44032(18) 0.0283(7) Uani d 1
O O7 0.3138(3) -0.3512(2) 0.1225(2) 0.0454(9) Uani d 1
O O8 0.3036(3) -0.1179(2) 0.4167(2) 0.0415(8) Uani d 1
O O9 0.3237(3) 0.0070(2) 0.3077(2) 0.0412(8) Uani d 1
O O10 0.2722(3) 0.1922(2) 0.3891(2) 0.0391(8) Uani d 1
O O11 0.1790(3) 0.0271(2) 0.5305(2) 0.0381(8) Uani d 1
O O12 0.8993(4) 0.1368(3) -0.0033(3) 0.0646(12) Uani d 1
O O13 0.4926(4) 0.2747(3) 0.0184(3) 0.0650(12) Uani d 1
O O14 0.1168(4) 0.3564(3) 0.5807(3) 0.0637(11) Uani d 1
O O15 0.4264(3) 0.4597(3) 0.3522(3) 0.0551(10) Uani d 1
O O1W 0.1471(15) 0.0759(11) 0.1221(13) 0.072(5) Uani d 0.25
H H1WA 0.128456 0.032768 0.168917 0.108 Uiso d 0.25
H H1WB 0.098136 0.120638 0.121067 0.108 Uiso d 0.25

loop_
_atom_site_aniso_label
_atom_site_aniso_U_11
_atom_site_aniso_U_22
_atom_site_aniso_U_33
_atom_site_aniso_U_12
_atom_site_aniso_U_13
_atom_site_aniso_U_23
C1 0.035(3) 0.033(2) 0.043(3) -0.003(2) -0.011(2) 0.005(2)
C2 0.043(3) 0.042(2) 0.046(3) -0.012(2) -0.015(3) -0.010(2)
C3 0.033(3) 0.045(3) 0.040(3) -0.001(2) 0.003(2) -0.007(2)
C4 0.037(3) 0.041(2) 0.036(3) -0.009(2) -0.009(2) 0.008(2)
C5 0.049(3) 0.043(2) 0.030(3) -0.013(2) -0.009(2) -0.009(2)
C6 0.038(3) 0.041(2) 0.040(3) -0.011(2) -0.006(2) -0.006(2)
C7 0.047(3) 0.037(2) 0.049(3) -0.006(2) -0.016(3) -0.010(2)
C8 0.040(3) 0.049(3) 0.039(3) -0.008(2) -0.009(3) -0.011(2)
C9 0.050(3) 0.039(2) 0.040(3) 0.004(2) -0.007(3) -0.006(2)
C10 0.043(3) 0.043(2) 0.043(3) -0.010(2) -0.014(3) 0.006(2)
C11 0.043(3) 0.037(2) 0.040(3) -0.012(2) -0.011(3) 0.010(2)
C12 0.039(3) 0.041(2) 0.042(3) -0.001(2) -0.009(2) -0.006(2)
C13 0.054(4) 0.035(2) 0.042(3) 0.003(2) -0.014(3) 0.014(2)
C14 0.037(3) 0.040(2) 0.043(3) -0.006(2) -0.009(3) 0.002(2)
C15 0.045(3) 0.038(2) 0.039(3) -0.016(2) -0.010(2) -0.006(2)
C16 0.042(3) 0.048(3) 0.044(3) -0.003(2) -0.014(3) 0.013(2)
C17 0.029(3) 0.039(2) 0.035(3) -0.004(2) 0.005(2) -0.007(2)
C18 0.048(3) 0.045(2) 0.038(3) 0.007(2) -0.015(3) -0.014(2)
C19 0.044(3) 0.043(2) 0.037(3) 0.005(2) -0.003(3) -0.010(2)
C20 0.042(3) 0.038(2) 0.045(3) 0.014(2) -0.014(3) -0.013(2)
C21 0.040(3) 0.046(2) 0.035(3) -0.005(2) -0.006(2) -0.015(2)
C22 0.033(3) 0.040(2) 0.033(3) -0.010(2) -0.006(2) -0.0013(19)
C23 0.041(3) 0.035(2) 0.035(3) -0.006(2) -0.009(2) 0.0020(19)
C24 0.036(3) 0.044(2) 0.036(3) -0.005(2) 0.002(2) -0.004(2)
C25 0.038(3) 0.027(2) 0.040(3) -0.006(2) -0.007(2) -0.0082(18)
C26 0.047(3) 0.045(2) 0.045(3) -0.014(2) -0.011(3) -0.014(2)
C27 0.043(3) 0.044(2) 0.047(3) -0.014(2) -0.011(3) -0.017(2)
C28 0.054(3) 0.046(3) 0.052(3) -0.010(2) -0.021(3) -0.017(2)
C29 0.043(3) 0.046(2) 0.047(3) -0.014(2) -0.013(3) -0.013(2)
C30 0.041(3) 0.047(3) 0.048(3) -0.016(2) -0.013(3) -0.012(2)
C31 0.050(3) 0.041(2) 0.045(3) -0.012(2) -0.013(3) -0.010(2)
C32 0.042(3) 0.042(2) 0.036(3) -0.013(2) -0.008(2) -0.008(2)
C33 0.035(3) 0.050(3) 0.045(3) -0.015(2) -0.011(2) -0.016(2)
C34 0.045(3) 0.043(2) 0.038(3) -0.010(2) 0.005(3) -0.006(2)
C35 0.047(3) 0.052(3) 0.050(3) -0.013(3) -0.015(3) 0.007(2)
C36 0.050(4) 0.050(3) 0.053(4) -0.013(3) -0.012(3) 0.020(3)
C37 0.040(3) 0.041(2) 0.050(3) -0.009(2) -0.016(3) -0.010(2)
C38 0.045(3) 0.046(3) 0.065(4) -0.009(3) 0.005(3) -0.011(3)
C39 0.045(3) 0.048(3) 0.045(3) -0.013(3) 0.014(3) 0.015(2)
C40 0.064(4) 0.060(3) 0.051(4) -0.020(3) -0.013(3) -0.014(3)
C41 0.058(4) 0.054(3) 0.046(3) -0.016(3) 0.001(3) -0.016(2)
C42 0.056(4) 0.059(3) 0.063(4) -0.016(3) -0.013(3) -0.020(3)
C43 0.056(4) 0.050(3) 0.062(4) 0.000(3) -0.017(3) -0.009(3)
C44 0.059(4) 0.059(3) 0.064(4) 0.013(3) -0.008(3) -0.012(3)
C45 0.049(4) 0.063(3) 0.048(3) -0.018(3) 0.008(3) -0.014(3)
C46 0.055(4) 0.053(3) 0.055(4) 0.014(3) -0.027(3) -0.009(3)
C47 0.062(4) 0.070(4) 0.042(3) 0.008(3) -0.015(3) -0.011(3)
C48 0.060(4) 0.063(3) 0.068(4) -0.011(3) -0.021(3) -0.025(3)
C49 0.058(4) 0.042(2) 0.050(3) -0.014(3) -0.015(3) -0.010(2)
C50 0.051(3) 0.041(2) 0.038(3) -0.013(2) -0.011(3) -0.008(2)
C51 0.058(4) 0.045(3) 0.042(3) -0.014(3) -0.006(3) -0.009(2)
La1 0.02964(16) 0.03034(14) 0.02944(15) -0.00946(10) -0.00916(11) -0.00858(10)
N1 0.043(3) 0.043(2) 0.056(3) -0.010(2) -0.011(2) 0.011(2)
N2 0.041(3) 0.047(2) 0.046(3) -0.010(2) 0.014(2) -0.013(2)
N3 0.071(4) 0.056(3) 0.054(3) -0.019(3) -0.019(3) 0.010(2)
N4 0.059(3) 0.049(2) 0.061(3) -0.020(2) -0.016(3) -0.008(2)
N5 0.065(4) 0.051(2) 0.063(3) 0.008(2) -0.021(3) -0.015(2)
N6 0.054(3) 0.047(2) 0.043(3) -0.009(2) 0.006(2) -0.014(2)
O1 0.037(2) 0.0437(17) 0.038(2) -0.0131(16) -0.0044(17) 0.0104(15)
O2 0.044(2) 0.0383(16) 0.0381(19) -0.0103(15) -0.0122(18) 0.0103(14)
O3 0.0322(17) 0.0315(13) 0.0310(17) -0.0115(13) -0.0101(14) -0.0082(13)
O4 0.047(2) 0.0419(17) 0.042(2) 0.0055(16) -0.0100(18) -0.0118(15)
O5 0.037(2) 0.0481(18) 0.0363(19) -0.0067(17) -0.0058(16) -0.0144(15)
O6 0.0280(17) 0.0312(13) 0.0291(16) -0.0083(13) -0.0083(14) -0.0096(12)
O7 0.054(2) 0.0397(16) 0.050(2) -0.0109(16) -0.0196(19) -0.0137(15)
O8 0.042(2) 0.0388(16) 0.045(2) -0.0157(15) -0.0065(17) -0.0108(15)
O9 0.047(2) 0.0431(17) 0.0398(19) -0.0122(16) -0.0156(17) -0.0113(15)
O10 0.039(2) 0.0375(15) 0.041(2) -0.0084(15) -0.0088(16) -0.0082(14)
O11 0.0324(19) 0.0410(16) 0.0393(19) -0.0098(15) -0.0075(16) -0.0043(14)
O12 0.065(3) 0.067(2) 0.069(3) -0.019(2) -0.019(2) -0.021(2)
O13 0.076(3) 0.054(2) 0.068(3) 0.007(2) -0.023(3) -0.018(2)
O14 0.061(3) 0.056(2) 0.065(3) -0.014(2) -0.016(2) 0.010(2)
O15 0.060(3) 0.0470(19) 0.058(3) 0.0099(19) -0.020(2) -0.0083(18)
O1W 0.062(12) 0.047(8) 0.114(15) 0.006(8) -0.014(11) -0.044(9)

loop_
_atom_type_symbol
_atom_type_description
_atom_type_scat_dispersion_real
_atom_type_scat_dispersion_imag
_atom_type_scat_source
C C 0.0033 0.0016 'International Tables Vol C Tables 4.2.6.8 and 6.1.1.4'
H H 0.0000 0.0000 'International Tables Vol C Tables 4.2.6.8 and 6.1.1.4'
La La -0.2871 2.4523 'International Tables Vol C Tables 4.2.6.8 and 6.1.1.4'
N N 0.0061 0.0033 'International Tables Vol C Tables 4.2.6.8 and 6.1.1.4'
O O 0.0106 0.0060 'International Tables Vol C Tables 4.2.6.8 and 6.1.1.4'

loop_
_geom_angle_atom_site_label_1
_geom_angle_atom_site_label_2
_geom_angle_atom_site_label_3
_geom_angle_site_symmetry_1
_geom_angle_site_symmetry_3
_geom_angle
_geom_angle_publ_flag
C2 C1 C6 . . 119.3(5) ?
C2 C1 C10 . . 121.9(4) ?
C6 C1 C10 . . 118.8(5) ?
C1 C2 C7 . . 117.6(4) ?
C3 C2 C1 . . 120.0(4) ?
C3 C2 C7 . . 122.4(5) ?
C2 C3 C4 . . 121.9(5) ?
C2 C3 C18 . 2_755 118.8(4) ?
C4 C3 C18 . 2_755 119.3(5) ?
C3 C4 C8 . . 120.4(5) ?
C5 C4 C3 . . 116.9(5) ?
C5 C4 C8 . . 122.7(4) ?
C4 C5 C26 . 1_665 120.5(4) ?
C6 C5 C4 . . 122.8(4) ?
C6 C5 C26 . 1_665 116.5(4) ?
C1 C6 C9 . . 121.7(5) ?
C5 C6 C1 . . 118.7(5) ?
C5 C6 C9 . . 119.6(4) ?
C2 C7 H7A . . 109.5 ?
C2 C7 H7B . . 109.5 ?
C2 C7 H7C . . 109.5 ?
H7A C7 H7B . . 109.5 ?
H7A C7 H7C . . 109.5 ?
H7B C7 H7C . . 109.5 ?
C4 C8 H8A . . 110.4 ?
C4 C8 H8B . . 109.2 ?
C4 C8 H8C . . 108.8 ?
H8A C8 H8B . . 109.2 ?
H8A C8 H8C . . 109.4 ?
H8B C8 H8C . . 109.9 ?
C6 C9 H9A . . 109.5 ?
C6 C9 H9B . . 109.5 ?
C6 C9 H9C . . 109.5 ?
H9A C9 H9B . . 109.5 ?
H9A C9 H9C . . 109.5 ?
H9B C9 H9C . . 109.5 ?
C1 C10 H10A . . 110.2 ?
C1 C10 H10B . . 110.2 ?
H10A C10 H10B . . 108.5 ?
O1 C10 C1 . . 107.4(4) ?
O1 C10 H10A . . 110.2 ?
O1 C10 H10B . . 110.2 ?
C16 C11 C12 . . 120.1(5) ?
O1 C11 C12 . . 115.8(4) ?
O1 C11 C16 . . 124.1(4) ?
C11 C12 H12 . . 120.0 ?
C13 C12 C11 . . 120.0(5) ?
C13 C12 H12 . . 120.0 ?
C12 C13 H13 . . 119.9 ?
C14 C13 C12 . . 120.3(4) ?
C14 C13 H13 . . 119.9 ?
C13 C14 C15 . . 119.1(4) ?
C13 C14 C17 . . 120.9(4) ?
C15 C14 C17 . . 120.0(4) ?
C14 C15 H15 . . 119.9 ?
C16 C15 C14 . . 120.3(5) ?
C16 C15 H15 . . 119.9 ?
C11 C16 C15 . . 120.2(5) ?
C11 C16 H16 . . 119.9 ?
C15 C16 H16 . . 119.9 ?
C14 C17 La1 . . 172.0(4) ?
O2 C17 C14 . . 118.9(4) ?
O2 C17 La1 . . 53.3(2) ?
O2 C17 O3 . . 120.3(4) ?
O3 C17 C14 . . 120.6(4) ?
O3 C17 La1 . . 67.3(2) ?
C3 C18 H18A 2_755 . 110.7 ?
C3 C18 H18B 2_755 . 110.7 ?
H18A C18 H18B . . 108.8 ?
O4 C18 C3 . 2_755 105.0(4) ?
O4 C18 H18A . . 110.7 ?
O4 C18 H18B . . 110.7 ?
C20 C19 C24 . . 126.3(5) ?
C20 C19 O4 . . 121.3(4) ?
C24 C19 O4 . . 112.5(5) ?
C19 C20 H20 . . 121.0 ?
C19 C20 C21 . . 118.1(5) ?
C21 C20 H20 . . 121.0 ?
C20 C21 H21 . . 120.5 ?
C22 C21 C20 . . 119.0(5) ?
C22 C21 H21 . . 120.5 ?
C21 C22 C23 . . 119.9(4) ?
C21 C22 C25 . . 119.7(5) ?
C23 C22 C25 . . 120.3(4) ?
C22 C23 H23 . . 119.3 ?
C22 C23 C24 . . 121.4(4) ?
C24 C23 H23 . . 119.3 ?
C19 C24 C23 . . 115.3(5) ?
C19 C24 H24 . . 122.4 ?
C23 C24 H24 . . 122.4 ?
O5 C25 C22 . . 116.9(4) ?
O6 C25 C22 . . 120.8(4) ?
O6 C25 O5 . . 122.2(4) ?
C5 C26 H26A 1_445 . 110.6 ?
C5 C26 H26B 1_445 . 110.6 ?
H26A C26 H26B . . 108.7 ?
O7 C26 C5 . 1_445 105.7(4) ?
O7 C26 H26A . . 110.6 ?
O7 C26 H26B . . 110.6 ?
C28 C27 C32 . . 119.9(4) ?
O7 C27 C28 . . 116.5(4) ?
O7 C27 C32 . . 123.4(4) ?
C27 C28 H28 . . 120.2 ?
C27 C28 C29 . . 119.6(5) ?
C29 C28 H28 . . 120.2 ?
C28 C29 H29 . . 119.8 ?
C30 C29 C28 . . 120.4(5) ?
C30 C29 H29 . . 119.8 ?
C29 C30 C33 . . 119.5(5) ?
C31 C30 C29 . . 119.2(4) ?
C31 C30 C33 . . 121.2(4) ?
C30 C31 H31 . . 118.9 ?
C30 C31 C32 . . 122.3(5) ?
C32 C31 H31 . . 118.9 ?
C27 C32 H32 . . 120.8 ?
C31 C32 C27 . . 118.5(5) ?
C31 C32 H32 . . 120.8 ?
C30 C33 La1 . . 164.9(4) ?
O8 C33 C30 . . 119.8(4) ?
O8 C33 La1 . . 61.3(2) ?
O8 C33 O9 . . 119.4(4) ?
O9 C33 C30 . . 120.8(5) ?
O9 C33 La1 . . 60.6(2) ?
N1 C34 H34 . . 117.4 ?
O10 C34 H34 . . 117.4 ?
O10 C34 N1 . . 125.2(4) ?
H35A C35 H35B . . 109.5 ?
H35A C35 H35C . . 109.5 ?
H35B C35 H35C . . 109.5 ?
N1 C35 H35A . . 109.5 ?
N1 C35 H35B . . 109.5 ?
N1 C35 H35C . . 109.5 ?
H36A C36 H36B . . 109.5 ?
H36A C36 H36C . . 109.5 ?
H36B C36 H36C . . 109.5 ?
N1 C36 H36A . . 109.5 ?
N1 C36 H36B . . 109.5 ?
N1 C36 H36C . . 109.5 ?
N2 C37 H37 . . 118.4 ?
O11 C37 H37 . . 118.4 ?
O11 C37 N2 . . 123.1(4) ?
H38A C38 H38B . . 109.5 ?
H38A C38 H38C . . 109.5 ?
H38B C38 H38C . . 109.5 ?
N2 C38 H38A . . 109.5 ?
N2 C38 H38B . . 109.5 ?
N2 C38 H38C . . 109.5 ?
H39A C39 H39B . . 109.5 ?
H39A C39 H39C . . 109.5 ?
H39B C39 H39C . . 109.5 ?
N2 C39 H39A . . 109.5 ?
N2 C39 H39B . . 109.5 ?
N2 C39 H39C . . 109.5 ?
N3 C40 H40 . . 119.6 ?
O12 C40 H40 . . 119.6 ?
O12 C40 N3 . . 120.8(6) ?
H41A C41 H41B . . 109.5 ?
H41A C41 H41C . . 109.5 ?
H41B C41 H41C . . 109.5 ?
N3 C41 H41A . . 109.5 ?
N3 C41 H41B . . 109.5 ?
N3 C41 H41C . . 109.5 ?
H42A C42 H42B . . 109.5 ?
H42A C42 H42C . . 109.5 ?
H42B C42 H42C . . 109.5 ?
N3 C42 H42A . . 109.5 ?
N3 C42 H42B . . 109.5 ?
N3 C42 H42C . . 109.5 ?
N4 C43 H43 . . 121.5 ?
O13 C43 H43 . . 121.5 ?
O13 C43 N4 . . 116.9(5) ?
H44A C44 H44B . . 109.5 ?
H44A C44 H44C . . 109.5 ?
H44B C44 H44C . . 109.5 ?
N4 C44 H44A . . 109.5 ?
N4 C44 H44B . . 109.5 ?
N4 C44 H44C . . 109.5 ?
H45A C45 H45B . . 109.5 ?
H45A C45 H45C . . 109.5 ?
H45B C45 H45C . . 109.5 ?
N4 C45 H45A . . 109.5 ?
N4 C45 H45B . . 109.5 ?
N4 C45 H45C . . 109.5 ?
N5 C46 H46 . . 114.8 ?
O14 C46 H46 . . 114.8 ?
O14 C46 N5 . . 130.4(6) ?
H47A C47 H47B . . 109.5 ?
H47A C47 H47C . . 109.5 ?
H47B C47 H47C . . 109.5 ?
N5 C47 H47A . . 109.5 ?
N5 C47 H47B . . 109.5 ?
N5 C47 H47C . . 109.5 ?
H48A C48 H48B . . 109.5 ?
H48A C48 H48C . . 109.5 ?
H48B C48 H48C . . 109.5 ?
N5 C48 H48A . . 109.5 ?
N5 C48 H48B . . 109.5 ?
N5 C48 H48C . . 109.5 ?
N6 C49 H49 . . 119.2 ?
O15 C49 H49 . . 119.2 ?
O15 C49 N6 . . 121.5(5) ?
H50A C50 H50B . . 109.5 ?
H50A C50 H50C . . 109.5 ?
H50B C50 H50C . . 109.5 ?
N6 C50 H50A . . 109.5 ?
N6 C50 H50B . . 109.5 ?
N6 C50 H50C . . 109.5 ?
H51A C51 H51B . . 109.5 ?
H51A C51 H51C . . 109.5 ?
H51B C51 H51C . . 109.5 ?
N6 C51 H51A . . 109.5 ?
N6 C51 H51B . . 109.5 ?
N6 C51 H51C . . 109.5 ?
C17 La1 La1 . 2_656 59.02(10) ?
C33 La1 C17 . . 122.80(13) ?
C33 La1 La1 . 2_656 123.07(11) ?
O2 La1 C17 . . 23.60(12) ?
O2 La1 C33 . . 111.32(13) ?
O2 La1 La1 . 2_656 82.62(8) ?
O2 La1 O3 . . 47.96(9) y
O2 La1 O8 . . 134.30(11) y
O2 La1 O9 . . 91.06(10) y
O2 La1 O10 . . 70.09(11) y
O2 La1 O11 . . 138.56(11) y
O3 La1 C17 2_656 . 100.21(12) ?
O3 La1 C17 . . 24.42(11) ?
O3 La1 C33 2_656 . 99.45(12) ?
O3 La1 C33 . . 131.34(12) ?
O3 La1 La1 2_656 2_656 41.32(6) ?
O3 La1 La1 . 2_656 34.87(6) ?
O3 La1 O2 2_656 . 123.71(10) y
O3 La1 O3 2_656 . 76.18(9) y
O3 La1 O5 2_656 . 74.94(11) y
O3 La1 O6 2_656 2_656 77.31(9) y
O3 La1 O8 2_656 . 76.93(9) y
O3 La1 O9 2_656 . 124.55(9) y
O3 La1 O10 2_656 . 152.29(11) y
O3 La1 O11 2_656 . 87.92(10) y
O5 La1 C17 . . 67.17(11) ?
O5 La1 C33 . . 67.23(12) ?
O5 La1 La1 . 2_656 63.79(7) ?
O5 La1 O2 . . 75.42(11) y
O5 La1 O3 . . 64.87(9) y
O5 La1 O6 . 2_656 130.71(10) y
O5 La1 O8 . . 71.96(10) y
O5 La1 O9 . . 74.53(11) y
O5 La1 O10 . . 132.54(11) y
O5 La1 O11 . . 144.16(10) y
O6 La1 C17 2_656 . 78.87(11) ?
O6 La1 C33 2_656 . 158.14(12) ?
O6 La1 La1 2_656 2_656 68.39(7) ?
O6 La1 O2 2_656 . 87.62(10) ?
O6 La1 O3 2_656 . 69.42(9) ?
O6 La1 O8 2_656 . 138.06(10) ?
O6 La1 O9 2_656 . 153.00(11) ?
O6 La1 O10 2_656 . 79.68(10) ?
O6 La1 O11 2_656 . 72.92(9) ?
O8 La1 C17 . . 138.18(12) ?
O8 La1 C33 . . 25.17(12) ?
O8 La1 La1 . 2_656 109.60(8) ?
O8 La1 O3 . . 133.56(10) y
O9 La1 C17 . . 108.82(12) ?
O9 La1 C33 . . 25.44(13) ?
O9 La1 La1 . 2_656 138.13(8) ?
O9 La1 O3 . . 127.17(10) y
O9 La1 O8 . . 49.95(10) y
O10 La1 C17 . . 90.23(12) ?
O10 La1 C33 . . 96.15(12) ?
O10 La1 La1 . 2_656 138.62(6) ?
O10 La1 O3 . . 109.70(9) y
O10 La1 O8 . . 111.73(10) y
O10 La1 O9 . . 74.55(10) y
O10 La1 O11 . . 70.61(10) y
O11 La1 C17 . . 148.14(11) ?
O11 La1 C33 . . 85.41(12) ?
O11 La1 La1 . 2_656 120.68(7) ?
O11 La1 O3 . . 141.44(9) y
O11 La1 O8 . . 73.61(10) y
O11 La1 O9 . . 90.81(11) y
C34 N1 C35 . . 121.4(4) ?
C34 N1 C36 . . 122.4(4) ?
C35 N1 C36 . . 116.2(4) ?
C37 N2 C38 . . 120.8(4) ?
C37 N2 C39 . . 121.2(4) ?
C39 N2 C38 . . 118.0(4) ?
C40 N3 C41 . . 126.2(5) ?
C40 N3 C42 . . 115.1(5) ?
C42 N3 C41 . . 118.5(4) ?
C43 N4 C44 . . 139.2(5) ?
C43 N4 C45 . . 105.0(4) ?
C44 N4 C45 . . 115.9(5) ?
C46 N5 C47 . . 135.7(5) ?
C46 N5 C48 . . 113.7(5) ?
C47 N5 C48 . . 110.5(5) ?
C49 N6 C50 . . 122.8(5) ?
C49 N6 C51 . . 117.0(4) ?
C50 N6 C51 . . 120.2(4) ?
C11 O1 C10 . . 116.7(4) ?
C17 O2 La1 . . 103.1(3) ?
C17 O3 La1 . 2_656 164.0(3) ?
C17 O3 La1 . . 88.3(3) ?
La1 O3 La1 2_656 . 103.82(9) ?
C19 O4 C18 . . 115.7(4) ?
C25 O5 La1 . . 142.2(3) ?
C25 O6 La1 . 2_656 136.5(3) ?
C27 O7 C26 . . 118.1(4) ?
C33 O8 La1 . . 93.6(2) ?
C33 O9 La1 . . 94.0(3) ?
C34 O10 La1 . . 131.8(4) ?
C37 O11 La1 . . 125.2(3) ?
H1WA O1W H1WB . . 109.5 ?

loop_
_geom_bond_atom_site_label_1
_geom_bond_atom_site_label_2
_geom_bond_site_symmetry_2
_geom_bond_distance
_geom_bond_publ_flag
C1 C2 . 1.417(7) ?
C1 C6 . 1.418(6) ?
C1 C10 . 1.524(7) ?
C2 C3 . 1.356(7) ?
C2 C7 . 1.530(5) ?
C3 C4 . 1.417(6) ?
C3 C18 2_755 1.523(7) ?
C4 C5 . 1.409(7) ?
C4 C8 . 1.495(7) ?
C5 C6 . 1.369(7) ?
C5 C26 1_665 1.544(5) ?
C6 C9 . 1.545(7) ?
C7 H7A . 0.9600 ?
C7 H7B . 0.9600 ?
C7 H7C . 0.9600 ?
C8 H8A . 0.9648 ?
C8 H8B . 0.9587 ?
C8 H8C . 0.9565 ?
C9 H9A . 0.9600 ?
C9 H9B . 0.9600 ?
C9 H9C . 0.9600 ?
C10 H10A . 0.9700 ?
C10 H10B . 0.9700 ?
C10 O1 . 1.442(6) ?
C11 C12 . 1.396(7) ?
C11 C16 . 1.371(7) ?
C11 O1 . 1.361(5) ?
C12 H12 . 0.9300 ?
C12 C13 . 1.388(7) ?
C13 H13 . 0.9300 ?
C13 C14 . 1.382(7) ?
C14 C15 . 1.408(7) ?
C14 C17 . 1.482(6) ?
C15 H15 . 0.9300 ?
C15 C16 . 1.382(7) ?
C16 H16 . 0.9300 ?
C17 La1 . 3.064(5) ?
C17 O2 . 1.260(6) ?
C17 O3 . 1.267(5) ?
C18 H18A . 0.9700 ?
C18 H18B . 0.9700 ?
C18 O4 . 1.437(6) ?
C19 C20 . 1.349(7) ?
C19 C24 . 1.367(7) ?
C19 O4 . 1.414(6) ?
C20 H20 . 0.9300 ?
C20 C21 . 1.432(6) ?
C21 H21 . 0.9300 ?
C21 C22 . 1.389(6) ?
C22 C23 . 1.399(7) ?
C22 C25 . 1.488(6) ?
C23 H23 . 0.9300 ?
C23 C24 . 1.426(7) ?
C24 H24 . 0.9300 ?
C25 O5 . 1.270(6) ?
C25 O6 . 1.270(5) ?
C26 H26A . 0.9700 ?
C26 H26B . 0.9700 ?
C26 O7 . 1.430(6) ?
C27 C28 . 1.368(7) ?
C27 C32 . 1.408(7) ?
C27 O7 . 1.363(5) ?
C28 H28 . 0.9300 ?
C28 C29 . 1.422(6) ?
C29 H29 . 0.9300 ?
C29 C30 . 1.382(7) ?
C30 C31 . 1.347(7) ?
C30 C33 . 1.460(6) ?
C31 H31 . 0.9300 ?
C31 C32 . 1.404(6) ?
C32 H32 . 0.9300 ?
C33 La1 . 2.936(4) ?
C33 O8 . 1.251(6) ?
C33 O9 . 1.264(6) ?
C34 H34 . 0.9300 ?
C34 N1 . 1.368(7) ?
C34 O10 . 1.236(6) ?
C35 H35A . 0.9600 ?
C35 H35B . 0.9600 ?
C35 H35C . 0.9600 ?
C35 N1 . 1.484(6) ?
C36 H36A . 0.9600 ?
C36 H36B . 0.9600 ?
C36 H36C . 0.9600 ?
C36 N1 . 1.491(6) ?
C37 H37 . 0.9300 ?
C37 N2 . 1.369(7) ?
C37 O11 . 1.241(6) ?
C38 H38A . 0.9600 ?
C38 H38B . 0.9600 ?
C38 H38C . 0.9600 ?
C38 N2 . 1.512(7) ?
C39 H39A . 0.9600 ?
C39 H39B . 0.9600 ?
C39 H39C . 0.9600 ?
C39 N2 . 1.499(6) ?
C40 H40 . 0.9300 ?
C40 N3 . 1.377(7) ?
C40 O12 . 1.258(7) ?
C41 H41A . 0.9600 ?
C41 H41B . 0.9600 ?
C41 H41C . 0.9600 ?
C41 N3 . 1.485(7) ?
C42 H42A . 0.9600 ?
C42 H42B . 0.9600 ?
C42 H42C . 0.9600 ?
C42 N3 . 1.481(8) ?
C43 H43 . 0.9300 ?
C43 N4 . 1.399(7) ?
C43 O13 . 1.259(6) ?
C44 H44A . 0.9600 ?
C44 H44B . 0.9600 ?
C44 H44C . 0.9600 ?
C44 N4 . 1.486(7) ?
C45 H45A . 0.9600 ?
C45 H45B . 0.9600 ?
C45 H45C . 0.9600 ?
C45 N4 . 1.514(7) ?
C46 H46 . 0.9300 ?
C46 N5 . 1.355(7) ?
C46 O14 . 1.248(7) ?
C47 H47A . 0.9600 ?
C47 H47B . 0.9600 ?
C47 H47C . 0.9600 ?
C47 N5 . 1.481(7) ?
C48 H48A . 0.9600 ?
C48 H48B . 0.9600 ?
C48 H48C . 0.9600 ?
C48 N5 . 1.513(7) ?
C49 H49 . 0.9300 ?
C49 N6 . 1.388(7) ?
C49 O15 . 1.273(6) ?
C50 H50A . 0.9600 ?
C50 H50B . 0.9600 ?
C50 H50C . 0.9600 ?
C50 N6 . 1.458(6) ?
C51 H51A . 0.9600 ?
C51 H51B . 0.9600 ?
C51 H51C . 0.9600 ?
C51 N6 . 1.472(7) ?
La1 La1 2_656 4.1587(8) y
La1 O2 . 2.522(3) y
La1 O3 2_656 2.448(3) y
La1 O3 . 2.827(3) y
La1 O5 . 2.453(4) y
La1 O6 2_656 2.459(2) y
La1 O8 . 2.580(3) y
La1 O9 . 2.564(3) y
La1 O10 . 2.529(3) y
La1 O11 . 2.562(3) y
O1W H1WA . 0.8500 ?
O1W H1WB . 0.8500 ?

loop_
_geom_hbond_atom_site_label_D
_geom_hbond_atom_site_label_H
_geom_hbond_atom_site_label_A
_geom_hbond_site_symmetry_A
_geom_hbond_distance_DH
_geom_hbond_distance_HA
_geom_hbond_distance_DA
_geom_hbond_angle_DHA
_geom_hbond_publ_flag
C23 H23 O14 2_656 0.93 2.31 3.063(7) 137.8 yes
C41 H41A O12 2_755 0.96 2.43 3.274(8) 147.0 yes
C47 H47B O14 2_566 0.96 2.41 3.284(8) 151.5 yes

loop_
_geom_torsion_atom_site_label_1
_geom_torsion_atom_site_label_2
_geom_torsion_atom_site_label_3
_geom_torsion_atom_site_label_4
_geom_torsion_site_symmetry_1
_geom_torsion_site_symmetry_4
_geom_torsion
C1 C2 C3 C4 . . 0.6(8)
C1 C2 C3 C18 . 2_755 -178.6(4)
C1 C10 O1 C11 . . -159.0(4)
C2 C1 C6 C5 . . 7.9(7)
C2 C1 C6 C9 . . -172.4(5)
C2 C1 C10 O1 . . 77.7(6)
C2 C3 C4 C5 . . 1.6(8)
C2 C3 C4 C8 . . -178.8(5)
C3 C4 C5 C6 . . 1.0(7)
C3 C4 C5 C26 . 1_665 175.3(4)
C3 C18 O4 C19 2_755 . 171.6(4)
C4 C5 C6 C1 . . -5.8(8)
C4 C5 C6 C9 . . 174.5(4)
C5 C26 O7 C27 1_445 . -151.3(4)
C6 C1 C2 C3 . . -5.4(7)
C6 C1 C2 C7 . . 175.6(4)
C6 C1 C10 O1 . . -102.0(5)
C7 C2 C3 C4 . . 179.6(5)
C7 C2 C3 C18 . 2_755 0.3(8)
C8 C4 C5 C6 . . -178.5(5)
C8 C4 C5 C26 . 1_665 -4.3(7)
C10 C1 C2 C3 . . 174.8(5)
C10 C1 C2 C7 . . -4.2(7)
C10 C1 C6 C5 . . -172.3(5)
C10 C1 C6 C9 . . 7.3(7)
C11 C12 C13 C14 . . -0.3(8)
C12 C11 C16 C15 . . 0.3(8)
C12 C11 O1 C10 . . 174.1(4)
C12 C13 C14 C15 . . -0.5(8)
C12 C13 C14 C17 . . 178.0(5)
C13 C14 C15 C16 . . 1.1(8)
C13 C14 C17 O2 . . -173.8(5)
C13 C14 C17 O3 . . 10.5(7)
C14 C15 C16 C11 . . -1.0(8)
C14 C17 O2 La1 . . 178.4(4)
C14 C17 O3 La1 . . -179.2(4)
C14 C17 O3 La1 . 2_656 -39.5(11)
C15 C14 C17 O2 . . 4.7(7)
C15 C14 C17 O3 . . -171.0(4)
C16 C11 C12 C13 . . 0.4(8)
C16 C11 O1 C10 . . -5.4(8)
C17 C14 C15 C16 . . -177.4(5)
C18 C3 C4 C5 2_755 . -179.2(4)
C18 C3 C4 C8 2_755 . 0.4(7)
C19 C20 C21 C22 . . -2.4(7)
C20 C19 C24 C23 . . -0.3(8)
C20 C19 O4 C18 . . 5.3(7)
C20 C21 C22 C23 . . 1.6(7)
C20 C21 C22 C25 . . -175.5(4)
C21 C22 C23 C24 . . -0.1(7)
C21 C22 C25 O5 . . -2.6(6)
C21 C22 C25 O6 . . -179.6(4)
C22 C23 C24 C19 . . -0.6(7)
C22 C25 O5 La1 . . 150.0(3)
C22 C25 O6 La1 . 2_656 175.5(3)
C23 C22 C25 O5 . . -179.7(4)
C23 C22 C25 O6 . . 3.3(6)
C24 C19 C20 C21 . . 1.8(8)
C24 C19 O4 C18 . . -175.1(4)
C25 C22 C23 C24 . . 177.0(4)
C26 C5 C6 C1 1_665 . 179.8(4)
C26 C5 C6 C9 1_665 . 0.1(7)
C27 C28 C29 C30 . . 0.9(8)
C28 C27 C32 C31 . . 1.7(8)
C28 C27 O7 C26 . . 161.0(5)
C28 C29 C30 C31 . . -2.1(8)
C28 C29 C30 C33 . . -179.0(5)
C29 C30 C31 C32 . . 3.3(8)
C29 C30 C33 La1 . . 72.7(15)
C29 C30 C33 O8 . . -17.2(7)
C29 C30 C33 O9 . . 163.5(5)
C30 C31 C32 C27 . . -3.1(8)
C30 C33 O8 La1 . . 162.8(4)
C30 C33 O9 La1 . . -162.6(4)
C31 C30 C33 La1 . . -104.1(14)
C31 C30 C33 O8 . . 165.9(5)
C31 C30 C33 O9 . . -13.3(8)
C32 C27 C28 C29 . . -0.7(8)
C32 C27 O7 C26 . . -14.1(7)
C33 C30 C31 C32 . . -179.9(5)
La1 C17 O3 La1 . 2_656 139.7(9)
N1 C34 O10 La1 . . 118.8(5)
N2 C37 O11 La1 . . -177.0(4)
O1 C11 C12 C13 . . -179.2(5)
O1 C11 C16 C15 . . 179.8(5)
O2 C17 O3 La1 . . 5.1(4)
O2 C17 O3 La1 . 2_656 144.8(7)
O3 C17 O2 La1 . . -5.9(5)
O4 C19 C20 C21 . . -178.7(4)
O4 C19 C24 C23 . . -179.8(4)
O5 C25 O6 La1 . 2_656 -1.4(7)
O6 C25 O5 La1 . . -33.1(7)
O7 C27 C28 C29 . . -176.0(5)
O7 C27 C32 C31 . . 176.7(5)
O8 C33 O9 La1 . . 18.1(5)
O9 C33 O8 La1 . . -18.0(5)
O10 C34 N1 C35 . . -179.8(5)
O10 C34 N1 C36 . . -0.3(9)
O11 C37 N2 C38 . . 173.1(5)
O11 C37 N2 C39 . . -6.3(8)
O12 C40 N3 C41 . . -17.0(10)
O12 C40 N3 C42 . . 168.6(6)
O13 C43 N4 C44 . . -142.9(7)
O13 C43 N4 C45 . . 36.8(7)
O14 C46 N5 C47 . . 164.4(6)
O14 C46 N5 C48 . . -15.2(9)
O15 C49 N6 C50 . . 2.9(8)
O15 C49 N6 C51 . . -180.0(5)

_cod_database_fobs_code 2021747
